data_4502235
loop_
_publ_author_name
'Costantino, Ferdinando'
'Ienco, Andrea'
'Midollini, Stefano'

_publ_section_title
;
 Different Structural Networks Determined by Variation of the Ligand
 Skeleton in Copper(II) Diphosphinate Coordination Polymers
;
_journal_issue 1
_journal_name_full 'Crystal Growth &amp; Design'
_journal_page_first 7
_journal_paper_doi 10.1021/cg900748r
_journal_volume 10
_journal_year 2010
_chemical_formula_sum 'C30 Cu N2 O4 P2'
_chemical_formula_weight 577.83
_chemical_name_systematic ' ?'
_space_group_IT_number 14
_symmetry_cell_setting monoclinic
_symmetry_space_group_name_Hall '-P 2ybc'
_symmetry_space_group_name_H-M 'P 1 21/c 1'
_audit_creation_date 2009-10-09T15:50
_audit_creation_method 'from EXP file using GSAS2CIF'
_audit_update_record ' 2009-10-09T15:50  Initial CIF as created by GSAS2CIF'
_cell_angle_alpha 90.0
_cell_angle_beta 97.59(2)
_cell_angle_gamma 90.0
_cell_formula_units_Z 4
_cell_length_a 11.403(3)
_cell_length_b 11.092(2)
_cell_length_c 22.580(5)
_cell_volume 2830.9(11)
_computing_structure_refinement GSAS
_diffrn_radiation_polarisn_ratio 0.7
_diffrn_radiation_probe x-ray
_exptl_absorpt_correction_T_max 1.00000
_exptl_absorpt_correction_T_min 1.00000
_exptl_absorpt_process_details
;   GSAS Absorption/surface roughness correction: function number 0
 No correction is applied.
;
_pd_block_id 2009-10-09T15:50|CUPXILNEW5|fer|Xpert_pro
_pd_calc_method 'Rietveld Refinement'
_pd_instr_location ' ?'
_pd_meas_2theta_range_inc 0.007
_pd_meas_2theta_range_max 95.0023
_pd_meas_2theta_range_min 5.0033
_pd_phase_name 'from C:/Documents and Settings/FERDINANDO/Documenti/ferdinando/lav'
_pd_proc_2theta_range_inc 0.007
_pd_proc_2theta_range_max 94.94772
_pd_proc_2theta_range_min 4.94871
_pd_proc_info_datetime 2009-10-09T15:50:47
_pd_proc_info_excluded_regions ' ?'
_pd_proc_ls_background_function
;   GSAS Background function number 1 with 18 terms.
 Shifted Chebyshev function of 1st kind
      1:    1361.05     2:   -1234.39     3:    319.965     4:    86.6270    
      5:   -249.987     6:    159.646     7:   -81.2020     8:    16.9299    
      9:   -32.6019    10:    72.8980    11:   -113.663    12:    121.682    
     13:   -79.9124    14:    17.1882    15:    27.3098    16:   -43.3827    
     17:    30.3348    18:   -16.1680    
;
_pd_proc_ls_peak_cutoff 0.01000
_pd_proc_ls_profile_function
;
 CW Profile function number 3 with  19 terms
 Pseudovoigt profile coefficients as parameterized in
 P. Thompson, D.E. Cox & J.B. Hastings (1987). J. Appl. Cryst.,20,79-83.
 Asymmetry correction of L.W. Finger, D.E. Cox & A. P. Jephcoat (1994).
 J. Appl. Cryst.,27,892-900.
 Peak tails are ignored  where the intensity is below 0.0100 times the peak
   Aniso. broadening axis   0.0   0.0   1.0
;
_pd_proc_ls_prof_R_factor 0.0573
_pd_proc_ls_prof_wR_expected 0.0257
_pd_proc_ls_prof_wR_factor 0.0781
_pd_spec_mounting ' ?'
_refine_ls_goodness_of_fit_all 4.34
_refine_ls_matrix_type full
_refine_ls_number_parameters 106
_refine_ls_number_restraints 138
_refine_ls_R_Fsqd_factor 0.10424
_refine_ls_shift/su_max 4.30
_refine_ls_shift/su_mean 0.25
_reflns_d_resolution_high 1.046
_reflns_d_resolution_low 11.303
_reflns_limit_h_max 11
_reflns_limit_h_min 0
_reflns_limit_k_max 11
_reflns_limit_k_min 0
_reflns_limit_l_max 22
_reflns_limit_l_min -22
_reflns_number_total 5153
_cod_data_source_file cg900748r_si_003.cif
_cod_data_source_block CUPXILNEW5_publ
_cod_depositor_comments
;
The following automatic conversions were performed:

'_geom_bond_publ_flag' value 'N' changed to 'n' according to
/home/saulius/struct/CIF-dictionaries/cif_core.dic dictionary named
'cif_core.dic' version 2.4.2 from 2011-04-26 (100
times).

'_geom_angle_publ_flag' value 'N' changed to 'n' according
to /home/saulius/struct/CIF-dictionaries/cif_core.dic dictionary
named 'cif_core.dic' version 2.4.2 from 2011-04-26 (64 times).

Automatic conversion script
Id: cif_fix_values 1715 2011-07-08 13:25:40Z adriana 
;
_cod_original_cell_volume 2830.9(10)
_cod_database_code 4502235
_gsas_exptl_extinct_corr_t_min 1.00000
_gsas_exptl_extinct_corr_t_max 1.00000

loop_
_symmetry_equiv_pos_site_id
_symmetry_equiv_pos_as_xyz
1 +x,+y,+z
2 -x,+y+1/2,-z+1/2
-1 -x,-y,-z
-2 +x,-y+1/2,+z+1/2

loop_
_atom_site_type_symbol
_atom_site_label
_atom_site_fract_x
_atom_site_fract_y
_atom_site_fract_z
_atom_site_occupancy
_atom_site_thermal_displace_type
_atom_site_U_iso_or_equiv
_atom_site_symmetry_multiplicity
Cu Cu1 0.2464(13) 0.0209(15) -0.0173(7) 1.0 Uiso 0.025 4
P P1 0.9194(14) 0.4174(11) 0.3918(6) 1.0 Uiso 0.025 4
P P2 0.5292(13) -0.0477(10) 0.1069(8) 1.0 Uiso 0.025 4
O O1 0.832(4) 0.4544(28) 0.4364(12) 1.0 Uiso 0.025 4
O O2 1.0566(22) 0.4493(23) 0.4244(18) 1.0 Uiso 0.025 4
O O3 0.4140(26) -0.0190(23) 0.0524(15) 1.0 Uiso 0.025 4
O O4 0.6440(27) -0.0039(22) 0.0862(13) 1.0 Uiso 0.025 4
N N1 0.2596(14) 0.1991(15) -0.0252(12) 1.0 Uiso 0.025 4
N N1B 0.2382(24) -0.1584(15) -0.0260(11) 1.0 Uiso 0.025 4
C C1 0.647(5) 0.2308(30) 0.2330(19) 1.0 Uiso 0.025 4
C C2 0.858 0.526 0.334 1.0 Uiso 0.025 4
C C3 0.846 0.644 0.351 1.0 Uiso 0.025 4
C C4 0.808 0.717 0.311 1.0 Uiso 0.025 4
C C5 0.766 0.68101 0.25664 1.0 Uiso 0.025 4
C C6 0.76 0.558 0.242 1.0 Uiso 0.025 4
C C7 0.803 0.482 0.28527 1.0 Uiso 0.025 4
C C8 0.8824(32) 0.2582(12) 0.3674(12) 1.0 Uiso 0.025 4
C C9 0.7938(29) 0.2117(17) 0.3163(12) 1.0 Uiso 0.025 4
C C10 0.724(4) 0.2810(23) 0.2833(19) 1.0 Uiso 0.025 4
C C11 0.761(5) 0.0936(25) 0.3177(21) 1.0 Uiso 0.025 4
C C12 0.58737 -0.21227 0.11807 1.0 Uiso 0.025 4
C C13 0.70877 -0.23191 0.12855 1.0 Uiso 0.025 4
C C14 0.75247 -0.34927 0.13983 1.0 Uiso 0.025 4
C C15 0.67498 -0.44649 0.13635 1.0 Uiso 0.025 4
C C16 0.55502 -0.42282 0.12263 1.0 Uiso 0.025 4
C C17 0.52389 -0.322 0.11485 1.0 Uiso 0.025 4
C C18 0.5263(22) 0.037(4) 0.1805(13) 1.0 Uiso 0.025 4
C C19 0.6296(25) 0.1028(30) 0.2253(11) 1.0 Uiso 0.025 4
C C20 0.675(6) 0.0399(32) 0.2740(23) 1.0 Uiso 0.025 4
C C21 0.3650(16) 0.2697(18) -0.0281(6) 1.0 Uiso 0.025 4
C C21B 0.179(5) -0.2441(30) 0.0046(25) 1.0 Uiso 0.025 4
C C22 0.3667(17) 0.3948(19) -0.0319(5) 1.0 Uiso 0.025 4
C C22B 0.190(5) -0.3697(30) -0.0013(25) 1.0 Uiso 0.025 4
C C23 0.1611(20) 0.4004(25) -0.0345(27) 1.0 Uiso 0.025 4
C C23B 0.3407(32) -0.3296(31) -0.0616(24) 1.0 Uiso 0.025 4
C C24 0.1609(20) 0.2738(23) -0.0279(27) 1.0 Uiso 0.025 4
C C24B 0.316(4) -0.2052(28) -0.0620(23) 1.0 Uiso 0.025 4
C C29 0.2665(22) 0.4604(19) -0.0382(24) 1.0 Uiso 0.025 4
C C29B 0.2676(34) -0.4136(18) -0.0384(26) 1.0 Uiso 0.025 4

loop_
_atom_type_symbol
_atom_type_number_in_cell
_atom_type_scat_dispersion_real
_atom_type_scat_dispersion_imag
_atom_type_scat_Cromer_Mann_a1
_atom_type_scat_Cromer_Mann_a2
_atom_type_scat_Cromer_Mann_a3
_atom_type_scat_Cromer_Mann_a4
_atom_type_scat_Cromer_Mann_b1
_atom_type_scat_Cromer_Mann_b2
_atom_type_scat_Cromer_Mann_b3
_atom_type_scat_Cromer_Mann_b4
_atom_type_scat_Cromer_Mann_c
_atom_type_scat_source
Cu 4.0 0.000 0.000 13.3380 3.58280 7.16760 0.24700 5.61580 11.3966 1.67350 64.8126 1.19100 International_Tables_Vol_C
P 8.0 0.000 0.000 6.43450 1.90670 4.17910 27.1570 1.78000 0.52600 1.49080 68.1645 1.11490 International_Tables_Vol_C
O 16.0 0.000 0.000 3.04850 13.2771 2.28680 5.70110 1.54630 0.32390 0.86700 32.9089 0.25080 International_Tables_Vol_C
N 8.0 0.000 0.000 12.2126 0.00570 3.13220 9.89330 2.01250 28.9975 1.16630 0.58260 -11.529 International_Tables_Vol_C
C 120.0 0.000 0.000 2.31000 20.8439 1.02000 10.2075 1.58860 0.56870 0.86500 51.6512 0.21560 International_Tables_Vol_C

loop_
_diffrn_radiation_wavelength
_diffrn_radiation_wavelength_wt
_diffrn_radiation_type
_diffrn_radiation_wavelength_id
1.540500 1.000 K\a~1~ 1
1.544300 0.500 K\a~2~ 2

loop_
_geom_angle_atom_site_label_1
_geom_angle_atom_site_label_2
_geom_angle_atom_site_label_3
_geom_angle
_geom_angle_site_symmetry_1
_geom_angle_site_symmetry_3
_geom_angle_publ_flag
O4 Cu1 N1 87.9(5) -1_655 1_555 n
O4 Cu1 N1B 82.2(6) -1_655 1_555 n
N1 Cu1 N1B 168.9(7) 1_555 1_555 n
O1 P1 O2 107.6(11) 1_555 1_555 n
O1 P1 C2 93.9(10) 1_555 1_555 n
O1 P1 C8 107.3(10) 1_555 1_555 n
O2 P1 C2 114.7(9) 1_555 1_555 n
O2 P1 C8 119.2(9) 1_555 1_555 n
C2 P1 C8 110.8(4) 1_555 1_555 n
O3 P2 O4 109.2(11) 1_555 1_555 n
O3 P2 C12 119.0(9) 1_555 1_555 n
O3 P2 C18 115.8(10) 1_555 1_555 n
O4 P2 C12 92.6(10) 1_555 1_555 n
O4 P2 C18 103.0(10) 1_555 1_555 n
C12 P2 C18 113.1(15) 1_555 1_555 n
Cu1 O4 P2 143.7(17) -1_655 1_555 n
Cu1 N1 C21 128.0(9) 1_555 1_555 n
Cu1 N1 C24 121.6(11) 1_555 1_555 n
C21 N1 C24 110.4(10) 1_555 1_555 n
Cu1 N1B C21B 130.3(19) 1_555 1_555 n
Cu1 N1B C24B 113.9(16) 1_555 1_555 n
C21B N1B C24B 115.1(10) 1_555 1_555 n
C10 C1 C19 122.1(11) 1_555 1_555 n
P1 C2 C3 117.8(4) 1_555 1_555 n
P1 C2 C7 117.0(4) 1_555 1_555 n
C3 C2 C7 122.922(6) 1_555 1_555 n
C2 C3 C4 116.959(14) 1_555 1_555 n
C3 C4 C5 121.738(15) 1_555 1_555 n
C4 C5 C6 120.9139(16) 1_555 1_555 n
C5 C6 C7 116.117(14) 1_555 1_555 n
C2 C7 C6 118.460(16) 1_555 1_555 n
P1 C8 C9 130.0(9) 1_555 1_555 n
C8 C9 C10 122.6(8) 1_555 1_555 n
C8 C9 C11 117.8(8) 1_555 1_555 n
C10 C9 C11 116.2(15) 1_555 1_555 n
C1 C10 C9 119.5(11) 1_555 1_555 n
C9 C11 C20 123.5(13) 1_555 1_555 n
P2 C12 C13 118.9(5) 1_555 1_555 n
P2 C12 C17 129.6(5) 1_555 1_555 n
C13 C12 C17 111.435(11) 1_555 1_555 n
C12 C13 C14 119.822(4) 1_555 1_555 n
C13 C14 C15 120.070(16) 1_555 1_555 n
C14 C15 C16 117.816(13) 1_555 1_555 n
C15 C16 C17 118.7610(27) 1_555 1_555 n
C12 C17 C16 131.844(14) 1_555 1_555 n
P2 C18 C19 131.9(9) 1_555 1_555 n
C1 C19 C18 126.7(14) 1_555 1_555 n
C1 C19 C20 112.4(10) 1_555 1_555 n
C18 C19 C20 116.4(8) 1_555 1_555 n
C11 C20 C19 120.2(11) 1_555 1_555 n
N1 C21 C22 124.2(8) 1_555 1_555 n
N1B C21B C22B 125.1(16) 1_555 1_555 n
C21 C22 C29 121.9(9) 1_555 1_555 n
C21B C22B C29B 118.3(13) 1_555 1_555 n
C24 C23 C29 119.8(11) 1_555 1_555 n
C24B C23B C29B 121.9(9) 1_555 1_555 n
N1 C24 C23 125.7(14) 1_555 1_555 n
N1B C24B C23B 120.4(14) 1_555 1_555 n
C22 C29 C23 117.7(9) 1_555 1_555 n
C22 C29 C29B 122.3(11) 1_555 1_565 n
C23 C29 C29B 119.2(11) 1_555 1_565 n
C22B C29B C23B 116.9(11) 1_555 1_555 n
C22B C29B C29 110.1(33) 1_555 1_545 n
C23B C29B C29 132.3(29) 1_555 1_545 n

loop_
_geom_bond_atom_site_label_1
_geom_bond_atom_site_label_2
_geom_bond_distance
_geom_bond_site_symmetry_2
_geom_bond_publ_flag
Cu1 O1 2.259(11) 2_645 n
Cu1 O2 2.402(10) -2_454 n
Cu1 O3 2.352(10) 1_555 n
Cu1 O4 2.127(10) -1_655 n
Cu1 N1 1.992(10) 1_555 n
Cu1 N1B 2.000(10) 1_555 n
P1 O1 1.566(16) 1_555 n
P1 O2 1.677(7) 1_555 n
P1 C2 1.846(10) 1_555 n
P1 C8 1.880(8) 1_555 n
P2 O3 1.707(7) 1_555 n
P2 O4 1.528(11) 1_555 n
P2 C12 1.947(10) 1_555 n
P2 C18 1.912(8) 1_555 n
O1 Cu1 2.259(11) 2_655 n
O1 P1 1.566(16) 1_555 n
O2 Cu1 2.402(10) -2_655 n
O2 P1 1.677(7) 1_555 n
O3 Cu1 2.352(10) 1_555 n
O3 P2 1.707(7) 1_555 n
O4 Cu1 2.127(10) -1_655 n
O4 P2 1.528(11) 1_555 n
N1 Cu1 1.992(10) 1_555 n
N1 C21 1.444(11) 1_555 n
N1 C24 1.393(12) 1_555 n
N1B Cu1 2.000(10) 1_555 n
N1B C21B 1.397(12) 1_555 n
N1B C24B 1.382(11) 1_555 n
C1 C10 1.455(11) 1_555 n
C1 C19 1.441(12) 1_555 n
C2 P1 1.846(10) 1_555 n
C2 C3 1.37588(27) 1_555 n
C2 C4 2.2371(4) 1_555 n
C2 C7 1.28838(29) 1_555 n
C3 C2 1.37588(27) 1_555 n
C3 C4 1.24730(22) 1_555 n
C4 C2 2.2371(4) 1_555 n
C4 C3 1.24730(22) 1_555 n
C4 C5 1.31921(30) 1_555 n
C5 C4 1.31921(30) 1_555 n
C5 C6 1.40338(29) 1_555 n
C6 C5 1.40338(29) 1_555 n
C6 C7 1.33380(23) 1_555 n
C7 C2 1.28838(29) 1_555 n
C7 C6 1.33380(23) 1_555 n
C8 P1 1.880(8) 1_555 n
C8 C9 1.520(10) 1_555 n
C9 C8 1.520(10) 1_555 n
C9 C10 1.271(14) 1_555 n
C9 C11 1.365(11) 1_555 n
C10 C1 1.455(11) 1_555 n
C10 C9 1.271(14) 1_555 n
C10 C11 2.239(24) 1_555 n
C11 C9 1.365(11) 1_555 n
C11 C10 2.239(24) 1_555 n
C11 C20 1.424(8) 1_555 n
C12 P2 1.947(10) 1_555 n
C12 C13 1.39044(34) 1_555 n
C12 C17 1.41306(25) 1_555 n
C13 C12 1.39044(34) 1_555 n
C13 C14 1.40505(27) 1_555 n
C14 C13 1.40505(27) 1_555 n
C14 C15 1.38971(23) 1_555 n
C15 C14 1.38971(23) 1_555 n
C15 C16 1.38719(34) 1_555 n
C15 C17 2.2113(4) 1_555 n
C16 C15 1.38719(34) 1_555 n
C16 C17 1.17940(23) 1_555 n
C17 C12 1.41306(25) 1_555 n
C17 C15 2.2113(4) 1_555 n
C17 C16 1.17940(23) 1_555 n
C18 P2 1.912(8) 1_555 n
C18 C19 1.622(10) 1_555 n
C19 C1 1.441(12) 1_555 n
C19 C18 1.622(10) 1_555 n
C19 C20 1.347(10) 1_555 n
C20 C11 1.424(8) 1_555 n
C20 C19 1.347(10) 1_555 n
C21 N1 1.444(11) 1_555 n
C21 C22 1.390(11) 1_555 n
C21B N1B 1.397(12) 1_555 n
C21B C22B 1.406(12) 1_555 n
C22 C21 1.390(11) 1_555 n
C22 C29 1.346(11) 1_555 n
C22B C21B 1.406(12) 1_555 n
C22B C29B 1.386(11) 1_555 n
C23 C24 1.412(12) 1_555 n
C23 C29 1.387(11) 1_555 n
C23B C24B 1.409(11) 1_555 n
C23B C29B 1.398(12) 1_555 n
C24 N1 1.393(12) 1_555 n
C24 C23 1.412(12) 1_555 n
C24B N1B 1.382(11) 1_555 n
C24B C23B 1.409(11) 1_555 n
C29 C22 1.346(11) 1_555 n
C29 C23 1.387(11) 1_555 n
C29 C29B 1.397(10) 1_565 n
C29B C22B 1.386(11) 1_555 n
C29B C23B 1.398(12) 1_555 n
C29B C29 1.397(10) 1_545 n
